data_4074482
loop_
_publ_author_name
'Baumgartner, Thomas'
'Fiege, Marcel'
'Pontzen, Florian'
'Arteaga-M\"uller, Rocio'

_publ_section_title
;
 Redox-Active, Multinuclear (Ferrocenylethynyl)phosphanes and Their
 Palladium and Platinum Complexes
;
_journal_issue 23
_journal_name_full Organometallics
_journal_page_first 5657
_journal_paper_doi 10.1021/om0606892
_journal_volume 25
_journal_year 2006
_chemical_formula_moiety 'C48 H38 Cl2 Fe2 P2 Pt'
_chemical_formula_sum 'C48 H38 Cl2 Fe2 P2 Pt'
_chemical_formula_weight 1054.41
_chemical_name_common 11
_chemical_name_systematic
; 
 Bis(diphenyl(ferrocenylethynyl)phosphane)platinum dichloride
;
_space_group_IT_number 14
_symmetry_cell_setting monoclinic
_symmetry_space_group_name_Hall '-P 2yn'
_symmetry_space_group_name_H-M 'P 1 21/n 1'
_atom_sites_solution_hydrogens geom
_atom_sites_solution_primary direct
_atom_sites_solution_secondary difmap
_cell_angle_alpha 90.00
_cell_angle_beta 93.625(3)
_cell_angle_gamma 90.00
_cell_formula_units_Z 4
_cell_length_a 10.895(2)
_cell_length_b 21.539(4)
_cell_length_c 17.514(3)
_cell_measurement_reflns_used 7041
_cell_measurement_temperature 200(2)
_cell_measurement_theta_max 29.87
_cell_measurement_theta_min 2.33
_cell_volume 4101.7(13)
_computing_cell_refinement 'Bruker SMART'
_computing_data_collection 'Bruker SMART'
_computing_data_reduction 'Bruker SAINT'
_computing_molecular_graphics 'Bruker SHELXTL'
_computing_publication_material 'Bruker SHELXTL'
_computing_structure_refinement 'SHELXL-97 (Sheldrick, 1997)'
_computing_structure_solution 'SHELXS-97 (Sheldrick, 1990)'
_diffrn_ambient_temperature 200(2)
_diffrn_measured_fraction_theta_full 0.949
_diffrn_measured_fraction_theta_max 0.949
_diffrn_measurement_device_type 'CCD area detector'
_diffrn_measurement_method 'phi and omega scans'
_diffrn_radiation_monochromator graphite
_diffrn_radiation_source 'fine-focus sealed tube'
_diffrn_radiation_type MoK\a
_diffrn_radiation_wavelength 0.71073
_diffrn_reflns_av_R_equivalents 0.0515
_diffrn_reflns_av_sigmaI/netI 0.0524
_diffrn_reflns_limit_h_max 14
_diffrn_reflns_limit_h_min -14
_diffrn_reflns_limit_k_max 30
_diffrn_reflns_limit_k_min -30
_diffrn_reflns_limit_l_max 21
_diffrn_reflns_limit_l_min -24
_diffrn_reflns_number 42887
_diffrn_reflns_theta_full 30.04
_diffrn_reflns_theta_max 30.04
_diffrn_reflns_theta_min 1.50
_exptl_absorpt_coefficient_mu 4.343
_exptl_absorpt_correction_T_max 0.2703
_exptl_absorpt_correction_T_min 0.1672
_exptl_absorpt_correction_type empirical
_exptl_absorpt_process_details 'SADABS (1996)'
_exptl_crystal_colour red
_exptl_crystal_density_diffrn 1.708
_exptl_crystal_density_method 'not measured'
_exptl_crystal_description fragment'
_exptl_crystal_F_000 2080
_exptl_crystal_size_max 0.50
_exptl_crystal_size_mid 0.34
_exptl_crystal_size_min 0.30
_refine_diff_density_max 1.046
_refine_diff_density_min -1.000
_refine_diff_density_rms 0.131
_refine_ls_extinction_method none
_refine_ls_goodness_of_fit_ref 1.092
_refine_ls_hydrogen_treatment none
_refine_ls_matrix_type full
_refine_ls_number_parameters 496
_refine_ls_number_reflns 11399
_refine_ls_number_restraints 0
_refine_ls_restrained_S_all 1.092
_refine_ls_R_factor_all 0.0521
_refine_ls_R_factor_gt 0.0302
_refine_ls_shift/su_max 0.005
_refine_ls_shift/su_mean 0.000
_refine_ls_structure_factor_coef Fsqd
_refine_ls_weighting_details 'calc w=1/[\s^2^(Fo^2^)+(0.0229P)^2^+3.3024P] where P=(Fo^2^+2Fc^2^)/3'
_refine_ls_weighting_scheme calc
_refine_ls_wR_factor_gt 0.0641
_refine_ls_wR_factor_ref 0.0743
_reflns_number_gt 8705
_reflns_number_total 11399
_reflns_threshold_expression >2sigma(I)
_cod_data_source_file om0606892si20060731_040753.cif
_cod_data_source_block APtCl2
_cod_depositor_comments
;
The following automatic conversions were performed:

'_symmetry_cell_setting' value 'Monoclinic' changed to 'monoclinic'
according to /home/saulius/struct/CIF-dictionaries/cif_core.dic
dictionary named 'cif_core.dic' version 2.4.1 from 2010-06-29.

Automatic conversion script
Id: cif_fix_values 1715 2011-07-08 13:25:40Z adriana 
;
_cod_original_cell_volume 4101.6(14)
_cod_original_sg_symbol_H-M P2(1)/n
_cod_database_code 4074482

loop_
_symmetry_equiv_pos_as_xyz
'x, y, z'
'-x+1/2, y+1/2, -z+1/2'
'-x, -y, -z'
'x-1/2, -y-1/2, z-1/2'

loop_
_atom_site_label
_atom_site_type_symbol
_atom_site_fract_x
_atom_site_fract_y
_atom_site_fract_z
_atom_site_U_iso_or_equiv
_atom_site_adp_type
_atom_site_occupancy
_atom_site_symmetry_multiplicity
_atom_site_calc_flag
_atom_site_refinement_flags
Pt1 Pt 0.450528(11) 0.848477(6) 0.169059(8) 0.02033(4) Uani 1 1 d .
Cl1 Cl 0.62437(9) 0.78594(5) 0.15715(6) 0.0395(2) Uani 1 1 d .
Cl2 Cl 0.41121(8) 0.84022(4) 0.03612(5) 0.02975(19) Uani 1 1 d .
P1 P 0.27655(8) 0.90481(4) 0.16845(5) 0.02136(18) Uani 1 1 d .
P2 P 0.49660(8) 0.86141(4) 0.29358(6) 0.02206(19) Uani 1 1 d .
Fe1 Fe 0.21427(5) 1.09876(2) 0.38692(4) 0.03354(14) Uani 1 1 d .
Fe2 Fe 0.77936(5) 1.05956(2) 0.23598(3) 0.03128(13) Uani 1 1 d .
C1 C 0.2401(3) 0.93846(16) 0.2554(2) 0.0260(8) Uani 1 1 d .
C2 C 0.2237(3) 0.96917(16) 0.3110(2) 0.0279(8) Uani 1 1 d .
C3 C 0.2054(4) 1.00440(17) 0.3785(2) 0.0308(8) Uani 1 1 d .
C4 C 0.0911(4) 1.02863(18) 0.4016(2) 0.0364(9) Uani 1 1 d .
H4A H 0.0089 1.0237 0.3735 0.044 Uiso 1 1 calc R
C5 C 0.1159(5) 1.0615(2) 0.4711(3) 0.0471(12) Uani 1 1 d .
H5A H 0.0537 1.0840 0.5004 0.057 Uiso 1 1 calc R
C6 C 0.2432(5) 1.0581(2) 0.4913(3) 0.0513(12) Uani 1 1 d .
H6A H 0.2862 1.0776 0.5374 0.062 Uiso 1 1 calc R
C7 C 0.3006(4) 1.0232(2) 0.4345(3) 0.0426(11) Uani 1 1 d .
H7A H 0.3902 1.0133 0.4339 0.051 Uiso 1 1 calc R
C8 C 0.1643(5) 1.19019(19) 0.3754(3) 0.0568(14) Uani 1 1 d .
H8A H 0.1005 1.2115 0.4046 0.068 Uiso 1 1 calc R
C9 C 0.1427(5) 1.1599(2) 0.3063(3) 0.0534(13) Uani 1 1 d .
H9A H 0.0616 1.1561 0.2767 0.064 Uiso 1 1 calc R
C10 C 0.2567(6) 1.1354(2) 0.2848(3) 0.0595(15) Uani 1 1 d .
H10A H 0.2703 1.1116 0.2370 0.071 Uiso 1 1 calc R
C11 C 0.3472(5) 1.1519(2) 0.3419(4) 0.0644(16) Uani 1 1 d .
H11A H 0.4367 1.1416 0.3423 0.077 Uiso 1 1 calc R
C12 C 0.2897(5) 1.1860(2) 0.3982(4) 0.0627(16) Uani 1 1 d .
H12A H 0.3309 1.2040 0.4458 0.075 Uiso 1 1 calc R
C13 C 0.5233(3) 0.94049(17) 0.3130(2) 0.0282(8) Uani 1 1 d .
C14 C 0.5734(3) 0.98990(17) 0.3090(2) 0.0277(8) Uani 1 1 d .
C15 C 0.6393(3) 1.04757(16) 0.3065(2) 0.0297(8) Uani 1 1 d .
C16 C 0.6145(4) 1.09974(19) 0.2557(3) 0.0424(11) Uani 1 1 d .
H16A H 0.5423 1.1047 0.2180 0.051 Uiso 1 1 calc R
C17 C 0.7110(5) 1.14320(19) 0.2714(3) 0.0492(13) Uani 1 1 d .
H17A H 0.7197 1.1838 0.2446 0.059 Uiso 1 1 calc R
C18 C 0.7934(5) 1.1196(2) 0.3279(3) 0.0501(13) Uani 1 1 d .
H18A H 0.8707 1.1405 0.3482 0.060 Uiso 1 1 calc R
C19 C 0.7519(4) 1.06003(19) 0.3511(2) 0.0370(10) Uani 1 1 d .
H19A H 0.7928 1.0325 0.3910 0.044 Uiso 1 1 calc R
C20 C 0.8830(4) 1.0785(2) 0.1447(3) 0.0453(11) Uani 1 1 d .
H20A H 0.9050 1.1206 0.1259 0.054 Uiso 1 1 calc R
C21 C 0.7758(5) 1.0432(2) 0.1203(3) 0.0506(12) Uani 1 1 d .
H21A H 0.7097 1.0563 0.0815 0.061 Uiso 1 1 calc R
C22 C 0.7807(4) 0.9860(2) 0.1612(3) 0.0475(12) Uani 1 1 d .
H22A H 0.7183 0.9520 0.1563 0.057 Uiso 1 1 calc R
C23 C 0.8895(4) 0.9857(2) 0.2101(3) 0.0425(11) Uani 1 1 d .
H23A H 0.9172 0.9515 0.2458 0.051 Uiso 1 1 calc R
C24 C 0.9518(4) 1.0428(2) 0.1997(3) 0.0421(10) Uani 1 1 d .
H24A H 1.0311 1.0557 0.2271 0.051 Uiso 1 1 calc R
C31 C 0.3833(3) 0.83275(16) 0.3568(2) 0.0252(8) Uani 1 1 d .
C32 C 0.3750(4) 0.85668(18) 0.4297(2) 0.0366(9) Uani 1 1 d .
H32A H 0.4267 0.8901 0.4467 0.044 Uiso 1 1 calc R
C33 C 0.2912(5) 0.8318(2) 0.4779(3) 0.0466(12) Uani 1 1 d .
H33A H 0.2849 0.8487 0.5276 0.056 Uiso 1 1 calc R
C34 C 0.2172(4) 0.7827(2) 0.4539(3) 0.0494(12) Uani 1 1 d .
H34A H 0.1599 0.7657 0.4869 0.059 Uiso 1 1 calc R
C35 C 0.2266(4) 0.7585(2) 0.3819(3) 0.0458(11) Uani 1 1 d .
H35A H 0.1758 0.7245 0.3656 0.055 Uiso 1 1 calc R
C36 C 0.3096(4) 0.78293(18) 0.3327(2) 0.0336(9) Uani 1 1 d .
H36A H 0.3158 0.7658 0.2831 0.040 Uiso 1 1 calc R
C41 C 0.6409(3) 0.82766(17) 0.3337(2) 0.0265(8) Uani 1 1 d .
C42 C 0.7517(4) 0.85933(19) 0.3290(2) 0.0341(9) Uani 1 1 d .
H42A H 0.7530 0.8985 0.3041 0.041 Uiso 1 1 calc R
C43 C 0.8608(4) 0.8335(2) 0.3609(2) 0.0378(10) Uani 1 1 d .
H43A H 0.9363 0.8551 0.3574 0.045 Uiso 1 1 calc R
C44 C 0.8593(4) 0.7776(2) 0.3969(3) 0.0439(11) Uani 1 1 d .
H44A H 0.9333 0.7607 0.4198 0.053 Uiso 1 1 calc R
C45 C 0.6408(4) 0.77033(19) 0.3686(3) 0.0399(10) Uani 1 1 d .
H45A H 0.5659 0.7480 0.3713 0.048 Uiso 1 1 calc R
C46 C 0.7499(4) 0.7452(2) 0.4000(3) 0.0514(13) Uani 1 1 d .
H46A H 0.7496 0.7056 0.4238 0.062 Uiso 1 1 calc R
C51 C 0.2777(3) 0.97248(16) 0.1070(2) 0.0269(8) Uani 1 1 d .
C52 C 0.1683(4) 1.00034(18) 0.0789(2) 0.0351(9) Uani 1 1 d .
H52A H 0.0916 0.9815 0.0878 0.042 Uiso 1 1 calc R
C53 C 0.1711(5) 1.05587(19) 0.0378(3) 0.0460(11) Uani 1 1 d .
H53A H 0.0964 1.0749 0.0191 0.055 Uiso 1 1 calc R
C54 C 0.2822(5) 1.0830(2) 0.0244(3) 0.0493(12) Uani 1 1 d .
H54A H 0.2840 1.1203 -0.0044 0.059 Uiso 1 1 calc R
C55 C 0.3905(5) 1.0564(2) 0.0524(3) 0.0531(13) Uani 1 1 d .
H55A H 0.4667 1.0758 0.0438 0.064 Uiso 1 1 calc R
C56 C 0.3889(4) 1.00055(19) 0.0936(3) 0.0427(11) Uani 1 1 d .
H56A H 0.4639 0.9820 0.1123 0.051 Uiso 1 1 calc R
C61 C 0.1390(3) 0.85979(15) 0.1408(2) 0.0243(7) Uani 1 1 d .
C62 C 0.1040(3) 0.84834(17) 0.0646(2) 0.0304(8) Uani 1 1 d .
H62A H 0.1513 0.8649 0.0256 0.036 Uiso 1 1 calc R
C63 C 0.0000(3) 0.81276(19) 0.0449(3) 0.0353(9) Uani 1 1 d .
H63A H -0.0239 0.8053 -0.0075 0.042 Uiso 1 1 calc R
C64 C -0.0680(4) 0.7883(2) 0.1014(3) 0.0410(11) Uani 1 1 d .
H64A H -0.1388 0.7640 0.0879 0.049 Uiso 1 1 calc R
C65 C -0.0340(4) 0.7990(2) 0.1771(3) 0.0429(11) Uani 1 1 d .
H65A H -0.0816 0.7822 0.2157 0.051 Uiso 1 1 calc R
C66 C 0.0701(4) 0.83441(18) 0.1975(2) 0.0336(9) Uani 1 1 d .
H66A H 0.0939 0.8412 0.2499 0.040 Uiso 1 1 calc R

loop_
_atom_site_aniso_label
_atom_site_aniso_U_11
_atom_site_aniso_U_22
_atom_site_aniso_U_33
_atom_site_aniso_U_23
_atom_site_aniso_U_13
_atom_site_aniso_U_12
Pt1 0.02253(6) 0.01683(6) 0.02174(7) -0.00040(6) 0.00220(5) -0.00086(5)
Cl1 0.0325(5) 0.0477(6) 0.0382(6) -0.0091(5) 0.0014(4) 0.0153(4)
Cl2 0.0360(5) 0.0298(5) 0.0235(5) -0.0021(4) 0.0025(4) -0.0038(4)
P1 0.0245(4) 0.0177(4) 0.0219(5) 0.0003(4) 0.0020(4) -0.0001(3)
P2 0.0250(4) 0.0188(4) 0.0222(5) 0.0000(3) 0.0005(4) -0.0004(3)
Fe1 0.0390(3) 0.0222(3) 0.0403(4) -0.0086(2) 0.0099(3) -0.0007(2)
Fe2 0.0370(3) 0.0245(3) 0.0335(3) -0.0040(2) 0.0109(2) -0.0016(2)
C1 0.0265(17) 0.0208(17) 0.030(2) 0.0017(15) -0.0006(15) 0.0011(13)
C2 0.0319(19) 0.0178(16) 0.034(2) -0.0016(16) 0.0003(16) 0.0024(14)
C3 0.045(2) 0.0211(17) 0.027(2) -0.0044(16) 0.0037(17) 0.0025(15)
C4 0.048(2) 0.030(2) 0.033(2) -0.0021(18) 0.0127(19) -0.0041(17)
C5 0.073(3) 0.034(2) 0.037(3) -0.009(2) 0.024(2) -0.003(2)
C6 0.073(3) 0.047(3) 0.033(3) -0.013(2) -0.003(2) 0.000(2)
C7 0.052(3) 0.039(2) 0.036(3) -0.011(2) -0.008(2) 0.0102(19)
C8 0.068(3) 0.020(2) 0.086(4) -0.005(2) 0.033(3) 0.000(2)
C9 0.064(3) 0.029(2) 0.069(4) 0.014(2) 0.014(3) 0.001(2)
C10 0.093(4) 0.029(2) 0.061(4) 0.005(2) 0.038(3) -0.005(2)
C11 0.055(3) 0.043(3) 0.098(5) -0.011(3) 0.033(3) -0.012(2)
C12 0.071(4) 0.032(2) 0.087(4) -0.022(3) 0.023(3) -0.022(2)
C13 0.0299(18) 0.0236(18) 0.031(2) -0.0014(15) -0.0012(15) 0.0011(14)
C14 0.0279(18) 0.0255(18) 0.030(2) -0.0057(16) 0.0042(15) 0.0026(14)
C15 0.0330(19) 0.0197(17) 0.038(2) -0.0054(16) 0.0114(17) -0.0010(14)
C16 0.044(2) 0.032(2) 0.053(3) 0.003(2) 0.018(2) 0.0104(18)
C17 0.059(3) 0.025(2) 0.068(4) -0.005(2) 0.036(3) -0.0006(19)
C18 0.062(3) 0.038(2) 0.054(3) -0.022(2) 0.030(3) -0.023(2)
C19 0.044(2) 0.036(2) 0.032(2) -0.0118(18) 0.0118(18) -0.0116(18)
C20 0.053(3) 0.046(3) 0.040(3) 0.003(2) 0.021(2) 0.004(2)
C21 0.057(3) 0.068(3) 0.027(2) -0.006(2) 0.008(2) 0.012(3)
C22 0.051(3) 0.044(3) 0.049(3) -0.018(2) 0.015(2) -0.005(2)
C23 0.052(3) 0.032(2) 0.045(3) -0.005(2) 0.019(2) 0.0081(19)
C24 0.037(2) 0.049(3) 0.042(3) -0.005(2) 0.0146(19) 0.0019(19)
C31 0.0313(18) 0.0225(17) 0.0222(19) 0.0044(14) 0.0040(15) 0.0053(14)
C32 0.049(2) 0.030(2) 0.032(2) -0.0011(18) 0.0058(19) 0.0034(17)
C33 0.063(3) 0.051(3) 0.028(2) 0.005(2) 0.016(2) 0.014(2)
C34 0.042(2) 0.063(3) 0.045(3) 0.022(3) 0.017(2) 0.006(2)
C35 0.040(2) 0.049(3) 0.049(3) 0.015(2) 0.005(2) -0.012(2)
C36 0.036(2) 0.032(2) 0.033(2) 0.0019(18) 0.0053(17) -0.0051(16)
C41 0.0306(18) 0.0280(18) 0.0206(19) -0.0004(15) -0.0015(15) 0.0006(14)
C42 0.034(2) 0.038(2) 0.031(2) 0.0029(18) 0.0045(17) 0.0010(16)
C43 0.030(2) 0.049(3) 0.035(2) -0.004(2) 0.0035(17) 0.0003(17)
C44 0.036(2) 0.058(3) 0.037(3) 0.003(2) -0.0060(19) 0.013(2)
C45 0.035(2) 0.037(2) 0.046(3) 0.012(2) -0.0065(19) 0.0015(17)
C46 0.045(3) 0.050(3) 0.058(3) 0.027(2) -0.007(2) 0.003(2)
C51 0.0349(19) 0.0228(17) 0.023(2) -0.0009(15) 0.0034(15) 0.0027(14)
C52 0.040(2) 0.0257(19) 0.040(3) 0.0042(18) 0.0043(18) 0.0058(16)
C53 0.061(3) 0.030(2) 0.046(3) 0.011(2) -0.002(2) 0.016(2)
C54 0.079(4) 0.024(2) 0.046(3) 0.014(2) 0.007(3) 0.004(2)
C55 0.059(3) 0.034(2) 0.067(4) 0.014(2) 0.017(3) -0.012(2)
C56 0.040(2) 0.029(2) 0.058(3) 0.011(2) 0.003(2) -0.0007(17)
C61 0.0250(16) 0.0186(16) 0.029(2) -0.0007(14) 0.0007(15) 0.0026(12)
C62 0.0296(18) 0.0307(19) 0.031(2) -0.0020(17) 0.0016(15) 0.0034(16)
C63 0.0305(19) 0.037(2) 0.037(2) -0.0105(19) -0.0042(17) 0.0029(16)
C64 0.029(2) 0.042(2) 0.052(3) -0.017(2) 0.0025(19) -0.0072(17)
C65 0.040(2) 0.045(2) 0.045(3) -0.007(2) 0.014(2) -0.0131(19)
C66 0.035(2) 0.033(2) 0.033(2) -0.0028(17) 0.0044(17) -0.0061(16)

loop_
_atom_type_symbol
_atom_type_description
_atom_type_scat_dispersion_real
_atom_type_scat_dispersion_imag
_atom_type_scat_source
C C 0.0033 0.0016 'International Tables Vol C Tables 4.2.6.8 and 6.1.1.4'
H H 0.0000 0.0000 'International Tables Vol C Tables 4.2.6.8 and 6.1.1.4'
P P 0.1023 0.0942 'International Tables Vol C Tables 4.2.6.8 and 6.1.1.4'
Cl Cl 0.1484 0.1585 'International Tables Vol C Tables 4.2.6.8 and 6.1.1.4'
Fe Fe 0.3463 0.8444 'International Tables Vol C Tables 4.2.6.8 and 6.1.1.4'
Pt Pt -1.7033 8.3905 'International Tables Vol C Tables 4.2.6.8 and 6.1.1.4'

loop_
_geom_angle_atom_site_label_1
_geom_angle_atom_site_label_2
_geom_angle_atom_site_label_3
_geom_angle
P2 Pt1 P1 94.30(3)
P2 Pt1 Cl1 91.47(4)
P1 Pt1 Cl1 174.04(4)
P2 Pt1 Cl2 176.15(3)
P1 Pt1 Cl2 86.29(3)
Cl1 Pt1 Cl2 88.05(4)
C1 P1 C51 101.18(17)
C1 P1 C61 102.88(17)
C51 P1 C61 107.82(17)
C1 P1 Pt1 117.08(12)
C51 P1 Pt1 113.52(12)
C61 P1 Pt1 113.09(11)
C13 P2 C31 108.74(17)
C13 P2 C41 100.54(17)
C31 P2 C41 103.36(17)
C13 P2 Pt1 109.63(14)
C31 P2 Pt1 115.79(13)
C41 P2 Pt1 117.48(12)
C7 Fe1 C6 40.95(18)
C7 Fe1 C10 123.1(2)
C6 Fe1 C10 157.9(2)
C7 Fe1 C3 41.42(16)
C6 Fe1 C3 68.89(17)
C10 Fe1 C3 109.58(18)
C7 Fe1 C5 68.9(2)
C6 Fe1 C5 40.6(2)
C10 Fe1 C5 161.1(2)
C3 Fe1 C5 68.66(16)
C7 Fe1 C11 106.6(2)
C6 Fe1 C11 121.0(3)
C10 Fe1 C11 40.3(2)
C3 Fe1 C11 124.19(18)
C5 Fe1 C11 156.4(2)
C7 Fe1 C4 69.37(18)
C6 Fe1 C4 68.61(19)
C10 Fe1 C4 125.7(2)
C3 Fe1 C4 41.03(16)
C5 Fe1 C4 40.64(17)
C11 Fe1 C4 161.4(2)
C7 Fe1 C9 160.7(2)
C6 Fe1 C9 158.0(2)
C10 Fe1 C9 40.8(2)
C3 Fe1 C9 125.2(2)
C5 Fe1 C9 123.8(2)
C11 Fe1 C9 67.8(2)
C4 Fe1 C9 109.7(2)
C7 Fe1 C8 157.4(2)
C6 Fe1 C8 121.8(2)
C10 Fe1 C8 67.3(2)
C3 Fe1 C8 159.9(2)
C5 Fe1 C8 107.47(19)
C11 Fe1 C8 67.3(2)
C4 Fe1 C8 123.29(19)
C9 Fe1 C8 39.4(2)
C7 Fe1 C12 121.4(2)
C6 Fe1 C12 105.6(2)
C10 Fe1 C12 67.6(2)
C3 Fe1 C12 159.2(2)
C5 Fe1 C12 121.0(2)
C11 Fe1 C12 40.2(2)
C4 Fe1 C12 157.48(19)
C9 Fe1 C12 67.1(2)
C8 Fe1 C12 39.9(2)
C15 Fe2 C16 41.55(16)
C15 Fe2 C24 154.10(18)
C16 Fe2 C24 163.44(18)
C15 Fe2 C21 127.39(19)
C16 Fe2 C21 106.1(2)
C24 Fe2 C21 68.01(19)
C15 Fe2 C20 164.80(19)
C16 Fe2 C20 125.43(19)
C24 Fe2 C20 40.17(18)
C21 Fe2 C20 40.90(19)
C15 Fe2 C22 108.91(17)
C16 Fe2 C22 118.4(2)
C24 Fe2 C22 67.91(19)
C21 Fe2 C22 40.51(19)
C20 Fe2 C22 68.33(19)
C15 Fe2 C19 41.07(16)
C16 Fe2 C19 69.38(19)
C24 Fe2 C19 119.79(19)
C21 Fe2 C19 166.54(19)
C20 Fe2 C19 151.96(19)
C22 Fe2 C19 129.46(18)
C15 Fe2 C23 120.26(16)
C16 Fe2 C23 153.50(18)
C24 Fe2 C23 40.45(17)
C21 Fe2 C23 68.0(2)
C20 Fe2 C23 68.02(18)
C22 Fe2 C23 40.30(19)
C19 Fe2 C23 110.02(19)
C15 Fe2 C17 68.28(15)
C16 Fe2 C17 40.54(18)
C24 Fe2 C17 127.02(18)
C21 Fe2 C17 117.5(2)
C20 Fe2 C17 106.71(18)
C22 Fe2 C17 152.0(2)
C19 Fe2 C17 67.85(19)
C23 Fe2 C17 165.5(2)
C15 Fe2 C18 68.18(16)
C16 Fe2 C18 68.0(2)
C24 Fe2 C18 109.1(2)
C21 Fe2 C18 150.8(2)
C20 Fe2 C18 117.73(19)
C22 Fe2 C18 167.6(2)
C19 Fe2 C18 40.56(16)
C23 Fe2 C18 129.8(2)
C17 Fe2 C18 39.4(2)
C2 C1 P1 170.3(3)
C1 C2 C3 178.5(4)
C2 C3 C4 126.6(4)
C2 C3 C7 125.5(4)
C4 C3 C7 107.9(4)
C2 C3 Fe1 125.5(3)
C4 C3 Fe1 69.8(2)
C7 C3 Fe1 69.0(2)
C5 C4 C3 107.6(4)
C5 C4 Fe1 69.5(2)
C3 C4 Fe1 69.2(2)
C5 C4 H4A 126.2
C3 C4 H4A 126.2
Fe1 C4 H4A 126.2
C6 C5 C4 108.6(4)
C6 C5 Fe1 69.4(3)
C4 C5 Fe1 69.9(2)
C6 C5 H5A 125.7
C4 C5 H5A 125.7
Fe1 C5 H5A 125.7
C5 C6 C7 108.7(4)
C5 C6 Fe1 70.0(3)
C7 C6 Fe1 69.5(3)
C5 C6 H6A 125.6
C7 C6 H6A 125.6
Fe1 C6 H6A 125.6
C6 C7 C3 107.2(4)
C6 C7 Fe1 69.6(3)
C3 C7 Fe1 69.6(2)
C6 C7 H7A 126.4
C3 C7 H7A 126.4
Fe1 C7 H7A 126.4
C9 C8 C12 109.1(5)
C9 C8 Fe1 70.3(3)
C12 C8 Fe1 70.2(3)
C9 C8 H8A 125.4
C12 C8 H8A 125.4
Fe1 C8 H8A 125.4
C8 C9 C10 107.8(5)
C8 C9 Fe1 70.3(3)
C10 C9 Fe1 69.1(3)
C8 C9 H9A 126.1
C10 C9 H9A 126.1
Fe1 C9 H9A 126.1
C11 C10 C9 107.6(5)
C11 C10 Fe1 70.2(3)
C9 C10 Fe1 70.2(3)
C11 C10 H10A 126.2
C9 C10 H10A 126.2
Fe1 C10 H10A 126.2
C10 C11 C12 107.9(5)
C10 C11 Fe1 69.5(3)
C12 C11 Fe1 70.4(3)
C10 C11 H11A 126.0
C12 C11 H11A 126.0
Fe1 C11 H11A 126.0
C8 C12 C11 107.6(5)
C8 C12 Fe1 69.8(3)
C11 C12 Fe1 69.4(3)
C8 C12 H12A 126.2
C11 C12 H12A 126.2
Fe1 C12 H12A 126.2
C14 C13 P2 156.6(3)
C13 C14 C15 176.8(4)
C14 C15 C19 123.8(4)
C14 C15 C16 128.0(4)
C19 C15 C16 107.9(4)
C14 C15 Fe2 121.5(3)
C19 C15 Fe2 70.1(2)
C16 C15 Fe2 69.3(2)
C17 C16 C15 106.6(4)
C17 C16 Fe2 70.4(2)
C15 C16 Fe2 69.1(2)
C17 C16 H16A 126.7
C15 C16 H16A 126.7
Fe2 C16 H16A 126.7
C18 C17 C16 109.5(4)
C18 C17 Fe2 70.4(3)
C16 C17 Fe2 69.1(2)
C18 C17 H17A 125.3
C16 C17 H17A 125.3
Fe2 C17 H17A 125.3
C17 C18 C19 109.2(4)
C17 C18 Fe2 70.1(3)
C19 C18 Fe2 69.5(2)
C17 C18 H18A 125.4
C19 C18 H18A 125.4
Fe2 C18 H18A 125.4
C18 C19 C15 106.8(4)
C18 C19 Fe2 70.0(3)
C15 C19 Fe2 68.8(2)
C18 C19 H19A 126.6
C15 C19 H19A 126.6
Fe2 C19 H19A 126.6
C24 C20 C21 107.6(4)
C24 C20 Fe2 69.8(2)
C21 C20 Fe2 69.5(2)
C24 C20 H20A 126.2
C21 C20 H20A 126.2
Fe2 C20 H20A 126.2
C22 C21 C20 107.7(4)
C22 C21 Fe2 69.8(3)
C20 C21 Fe2 69.6(3)
C22 C21 H21A 126.2
C20 C21 H21A 126.2
Fe2 C21 H21A 126.2
C23 C22 C21 108.2(4)
C23 C22 Fe2 70.0(2)
C21 C22 Fe2 69.7(3)
C23 C22 H22A 125.9
C21 C22 H22A 125.9
Fe2 C22 H22A 125.9
C22 C23 C24 107.9(4)
C22 C23 Fe2 69.7(2)
C24 C23 Fe2 69.5(2)
C22 C23 H23A 126.1
C24 C23 H23A 126.1
Fe2 C23 H23A 126.1
C20 C24 C23 108.7(4)
C20 C24 Fe2 70.0(2)
C23 C24 Fe2 70.0(2)
C20 C24 H24A 125.7
C23 C24 H24A 125.7
Fe2 C24 H24A 125.7
C32 C31 C36 119.9(4)
C32 C31 P2 121.4(3)
C36 C31 P2 118.6(3)
C31 C32 C33 120.0(4)
C31 C32 H32A 120.0
C33 C32 H32A 120.0
C34 C33 C32 120.3(4)
C34 C33 H33A 119.9
C32 C33 H33A 119.9
C35 C34 C33 119.6(4)
C35 C34 H34A 120.2
C33 C34 H34A 120.2
C34 C35 C36 120.9(4)
C34 C35 H35A 119.5
C36 C35 H35A 119.5
C31 C36 C35 119.3(4)
C31 C36 H36A 120.4
C35 C36 H36A 120.4
C45 C41 C42 119.4(4)
C45 C41 P2 120.0(3)
C42 C41 P2 120.6(3)
C41 C42 C43 120.0(4)
C41 C42 H42A 120.0
C43 C42 H42A 120.0
C44 C43 C42 120.2(4)
C44 C43 H43A 119.9
C42 C43 H43A 119.9
C43 C44 C46 120.0(4)
C43 C44 H44A 120.0
C46 C44 H44A 120.0
C41 C45 C46 120.0(4)
C41 C45 H45A 120.0
C46 C45 H45A 120.0
C44 C46 C45 120.4(4)
C44 C46 H46A 119.8
C45 C46 H46A 119.8
C56 C51 C52 119.3(4)
C56 C51 P1 119.3(3)
C52 C51 P1 121.1(3)
C51 C52 C53 120.2(4)
C51 C52 H52A 119.9
C53 C52 H52A 119.9
C54 C53 C52 119.9(4)
C54 C53 H53A 120.1
C52 C53 H53A 120.1
C55 C54 C53 120.4(4)
C55 C54 H54A 119.8
C53 C54 H54A 119.8
C54 C55 C56 120.2(4)
C54 C55 H55A 119.9
C56 C55 H55A 119.9
C51 C56 C55 120.0(4)
C51 C56 H56A 120.0
C55 C56 H56A 120.0
C62 C61 C66 119.2(3)
C62 C61 P1 121.4(3)
C66 C61 P1 119.3(3)
C61 C62 C63 120.4(4)
C61 C62 H62A 119.8
C63 C62 H62A 119.8
C64 C63 C62 119.8(4)
C64 C63 H63A 120.1
C62 C63 H63A 120.1
C65 C64 C63 120.3(4)
C65 C64 H64A 119.8
C63 C64 H64A 119.8
C64 C65 C66 120.3(4)
C64 C65 H65A 119.9
C66 C65 H65A 119.9
C61 C66 C65 119.9(4)
C61 C66 H66A 120.1
C65 C66 H66A 120.1

loop_
_geom_bond_atom_site_label_1
_geom_bond_atom_site_label_2
_geom_bond_distance
Pt1 P2 2.2241(10)
Pt1 P1 2.2500(9)
Pt1 Cl1 2.3441(10)
Pt1 Cl2 2.3472(10)
P1 C1 1.755(4)
P1 C51 1.813(4)
P1 C61 1.825(4)
P2 C13 1.758(4)
P2 C31 1.818(4)
P2 C41 1.832(4)
Fe1 C7 2.032(4)
Fe1 C6 2.034(5)
Fe1 C10 2.034(5)
Fe1 C3 2.040(4)
Fe1 C5 2.041(4)
Fe1 C11 2.043(5)
Fe1 C4 2.047(4)
Fe1 C9 2.049(5)
Fe1 C8 2.050(4)
Fe1 C12 2.055(4)
Fe2 C15 2.040(4)
Fe2 C16 2.042(4)
Fe2 C24 2.053(4)
Fe2 C21 2.054(5)
Fe2 C20 2.055(4)
Fe2 C22 2.055(4)
Fe2 C19 2.057(4)
Fe2 C23 2.059(4)
Fe2 C17 2.060(4)
Fe2 C18 2.063(4)
C1 C2 1.200(5)
C2 C3 1.429(5)
C3 C4 1.432(5)
C3 C7 1.440(6)
C4 C5 1.420(6)
C4 H4A 1.0000
C5 C6 1.412(7)
C5 H5A 1.0000
C6 C7 1.422(6)
C6 H6A 1.0000
C7 H7A 1.0000
C8 C9 1.381(8)
C8 C12 1.402(8)
C8 H8A 1.0000
C9 C10 1.422(7)
C9 H9A 1.0000
C10 C11 1.405(8)
C10 H10A 1.0000
C11 C12 1.407(7)
C11 H11A 1.0000
C12 H12A 1.0000
C13 C14 1.200(5)
C14 C15 1.436(5)
C15 C19 1.437(6)
C15 C16 1.448(6)
C16 C17 1.421(6)
C16 H16A 1.0000
C17 C18 1.391(8)
C17 H17A 1.0000
C18 C19 1.428(6)
C18 H18A 1.0000
C19 H19A 1.0000
C20 C24 1.411(7)
C20 C21 1.436(7)
C20 H20A 1.0000
C21 C22 1.423(7)
C21 H21A 1.0000
C22 C23 1.417(7)
C22 H22A 1.0000
C23 C24 1.422(6)
C23 H23A 1.0000
C24 H24A 1.0000
C31 C32 1.384(6)
C31 C36 1.390(5)
C32 C33 1.390(6)
C32 H32A 0.9500
C33 C34 1.380(7)
C33 H33A 0.9500
C34 C35 1.374(7)
C34 H34A 0.9500
C35 C36 1.392(5)
C35 H35A 0.9500
C36 H36A 0.9500
C41 C45 1.378(5)
C41 C42 1.393(5)
C42 C43 1.396(6)
C42 H42A 0.9500
C43 C44 1.361(6)
C43 H43A 0.9500
C44 C46 1.384(6)
C44 H44A 0.9500
C45 C46 1.388(6)
C45 H45A 0.9500
C46 H46A 0.9500
C51 C56 1.387(5)
C51 C52 1.396(5)
C52 C53 1.398(5)
C52 H52A 0.9500
C53 C54 1.378(7)
C53 H53A 0.9500
C54 C55 1.374(7)
C54 H54A 0.9500
C55 C56 1.403(6)
C55 H55A 0.9500
C56 H56A 0.9500
C61 C62 1.386(5)
C61 C66 1.394(5)
C62 C63 1.393(5)
C62 H62A 0.9500
C63 C64 1.378(6)
C63 H63A 0.9500
C64 C65 1.373(6)
C64 H64A 0.9500
C65 C66 1.394(5)
C65 H65A 0.9500
C66 H66A 0.9500
